data_2213182
loop_
_publ_author_name
'Gao Cao'
'Ai-Xi Hu'
'Juan-Juan Xu'
'Lin Xia'

_publ_section_title
;
 2-Amino-4-<i>tert</i>-butyl-5-(2-chlorobenzyl)thiazol-3-ium bromide
;
_journal_coeditor_code BT2341
_journal_issue 5
_journal_name_full 'Acta Crystallographica Section E'
_journal_page_first o2534
_journal_page_last o2534
_journal_paper_doi 10.1107/S1600536807018065
_journal_volume 63
_journal_year 2007
_chemical_formula_iupac 'C14 H18 Cl N2 S +, Br -'
_chemical_formula_moiety 'C14 H18 Cl N2 S +, Br -'
_chemical_formula_sum 'C14 H18 Br Cl N2 S'
_chemical_formula_weight 361.72
_chemical_name_systematic
;
2-Amino-4-tert-butyl-5-(2-chlorobenzyl)thiazol-3-ium bromide
;
_space_group_IT_number 14
_symmetry_cell_setting monoclinic
_symmetry_space_group_name_Hall '-P 2ybc'
_symmetry_space_group_name_H-M 'P 1 21/c 1'
_atom_sites_solution_hydrogens geom
_atom_sites_solution_primary direct
_atom_sites_solution_secondary difmap
_audit_creation_method SHELXL97
_cell_angle_alpha 90.00
_cell_angle_beta 102.9880(10)
_cell_angle_gamma 90.00
_cell_formula_units_Z 4
_cell_length_a 9.4439(5)
_cell_length_b 14.5569(8)
_cell_length_c 12.1926(6)
_cell_measurement_reflns_used 4663
_cell_measurement_temperature 173(2)
_cell_measurement_theta_max 26.94
_cell_measurement_theta_min 2.21
_cell_volume 1633.28(15)
_computing_cell_refinement 'SAINT-Plus (Bruker, 2003)'
_computing_data_collection 'SMART (Bruker, 2001)'
_computing_data_reduction SAINT-Plus
_computing_molecular_graphics 'SHELXTL (Bruker, 1997)'
_computing_publication_material SHELXTL
_computing_structure_refinement 'SHELXL97 (Sheldrick, 1997)'
_computing_structure_solution 'SHELXS97 (Sheldrick, 1997)'
_diffrn_ambient_temperature 173(2)
_diffrn_measured_fraction_theta_full 0.998
_diffrn_measured_fraction_theta_max 0.998
_diffrn_measurement_device_type 'Bruker SMART 1000 CCD'
_diffrn_measurement_method \w
_diffrn_radiation_monochromator graphite
_diffrn_radiation_source 'fine-focus sealed tube'
_diffrn_radiation_type MoK\a
_diffrn_radiation_wavelength 0.71073
_diffrn_reflns_av_R_equivalents 0.0232
_diffrn_reflns_av_sigmaI/netI 0.0246
_diffrn_reflns_limit_h_max 10
_diffrn_reflns_limit_h_min -11
_diffrn_reflns_limit_k_max 17
_diffrn_reflns_limit_k_min -17
_diffrn_reflns_limit_l_max 15
_diffrn_reflns_limit_l_min -14
_diffrn_reflns_number 10068
_diffrn_reflns_theta_full 26.00
_diffrn_reflns_theta_max 26.00
_diffrn_reflns_theta_min 2.21
_diffrn_standards_number 0
_exptl_absorpt_coefficient_mu 2.797
_exptl_absorpt_correction_T_max 0.4072
_exptl_absorpt_correction_T_min 0.3019
_exptl_absorpt_correction_type multi-scan
_exptl_absorpt_process_details '(SADABS; Sheldrick, 1996)'
_exptl_crystal_colour colorless
_exptl_crystal_density_diffrn 1.471
_exptl_crystal_density_method 'not measured'
_exptl_crystal_description block
_exptl_crystal_F_000 736
_exptl_crystal_size_max 0.48
_exptl_crystal_size_mid 0.39
_exptl_crystal_size_min 0.32
_refine_diff_density_max 2.099
_refine_diff_density_min -0.831
_refine_ls_extinction_method none
_refine_ls_goodness_of_fit_ref 1.046
_refine_ls_hydrogen_treatment constr
_refine_ls_matrix_type full
_refine_ls_number_parameters 200
_refine_ls_number_reflns 3203
_refine_ls_number_restraints 117
_refine_ls_restrained_S_all 1.042
_refine_ls_R_factor_all 0.0676
_refine_ls_R_factor_gt 0.0532
_refine_ls_shift/su_max 0.001
_refine_ls_shift/su_mean 0.000
_refine_ls_structure_factor_coef Fsqd
_refine_ls_weighting_details 'calc w=1/[\s^2^(Fo^2^)+(0.0807P)^2^+4.4972P] where P=(Fo^2^+2Fc^2^)/3'
_refine_ls_weighting_scheme calc
_refine_ls_wR_factor_gt 0.1441
_refine_ls_wR_factor_ref 0.1578
_reflns_number_gt 2545
_reflns_number_total 3203
_reflns_threshold_expression I>2\s(I)
_cod_data_source_file bt2341.cif
_cod_data_source_block I
_cod_depositor_comments
;
The following automatic conversions were performed:
'_symmetry_cell_setting' value 'Monoclinic' changed to 'monoclinic'
according to '/home/saulius/struct/CIF-dictionaries/cif_core.dic'
dictionary named 'cif_core.dic' version 2.4.1 from 2010-06-29.

Automatic conversion script
Id: cif_fix_enum 1527 2010-12-29 10:47:43Z saulius 

The following automatic conversions were performed:

'_symmetry_cell_setting' value 'Monoclinic' changed to 'monoclinic'
according to /home/saulius/struct/CIF-dictionaries/cif_core.dic
dictionary named 'cif_core.dic' version 2.4.1 from 2010-06-29.

Automatic conversion script
Id: cif_fix_values 1715 2011-07-08 13:25:40Z adriana 
;
_cod_original_sg_symbol_H-M 'P 21/c'
_cod_database_code 2213182
_cod_database_fobs_code 2213182

loop_
_symmetry_equiv_pos_as_xyz
'x, y, z'
'-x, y+1/2, -z+1/2'
'-x, -y, -z'
'x, -y-1/2, z-1/2'

loop_
_atom_site_type_symbol
_atom_site_label
_atom_site_fract_x
_atom_site_fract_y
_atom_site_fract_z
_atom_site_U_iso_or_equiv
_atom_site_adp_type
_atom_site_calc_flag
_atom_site_refinement_flags
_atom_site_occupancy
_atom_site_disorder_assembly
_atom_site_disorder_group
Br Br1 0.70549(6) 0.19049(4) 0.14190(4) 0.0487(2) Uani d . 1 . .
S S1 0.41454(15) 0.14640(11) 0.47178(11) 0.0561(4) Uani d . 1 . .
Cl Cl1 -0.00232(19) 0.19312(14) 0.40805(16) 0.0836(6) Uani d . 1 . .
C C1 0.5088(5) 0.1765(3) 0.3711(4) 0.0423(11) Uani d . 1 A .
C C2 0.3359(5) 0.0752(3) 0.2738(4) 0.0406(10) Uani d . 1 A .
C C3 0.2996(5) 0.0735(4) 0.3747(4) 0.0475(12) Uani d . 1 . .
C C4 0.2775(6) 0.0254(4) 0.1637(4) 0.0462(11) Uani d U 1 . .
C C5 0.2212(12) 0.0923(6) 0.0703(7) 0.091(3) Uani d PDU 0.852(10) A 1
H H5A 0.1405 0.1275 0.0878 0.136 Uiso calc PR 0.852(10) A 1
H H5B 0.1871 0.0588 -0.0004 0.136 Uiso calc PR 0.852(10) A 1
H H5C 0.2993 0.1345 0.0625 0.136 Uiso calc PR 0.852(10) A 1
C C6 0.4073(9) -0.0285(6) 0.1333(8) 0.075(2) Uani d PDU 0.852(10) A 1
H H6A 0.4581 -0.0637 0.1990 0.112 Uiso calc PR 0.852(10) A 1
H H6B 0.4749 0.0150 0.1111 0.112 Uiso calc PR 0.852(10) A 1
H H6C 0.3699 -0.0707 0.0708 0.112 Uiso calc PR 0.852(10) A 1
C C7 0.1650(9) -0.0479(6) 0.1718(7) 0.067(2) Uani d PDU 0.852(10) A 1
H H7A 0.0774 -0.0185 0.1859 0.101 Uiso calc PR 0.852(10) A 1
H H7B 0.2051 -0.0900 0.2337 0.101 Uiso calc PR 0.852(10) A 1
H H7C 0.1401 -0.0824 0.1010 0.101 Uiso calc PR 0.852(10) A 1
C C5A 0.112(4) 0.066(3) 0.122(4) 0.069(8) Uani d PDU 0.148(10) A 2
H H5AA 0.0729 0.0799 0.1884 0.104 Uiso calc PR 0.148(10) A 2
H H5AB 0.0506 0.0200 0.0758 0.104 Uiso calc PR 0.148(10) A 2
H H5AC 0.1142 0.1220 0.0785 0.104 Uiso calc PR 0.148(10) A 2
C C6A 0.357(4) 0.026(3) 0.086(3) 0.060(8) Uani d PDU 0.148(10) A 2
H H6AA 0.3259 0.0769 0.0342 0.090 Uiso calc PR 0.148(10) A 2
H H6AB 0.3425 -0.0323 0.0446 0.090 Uiso calc PR 0.148(10) A 2
H H6AC 0.4594 0.0329 0.1231 0.090 Uiso calc PR 0.148(10) A 2
C C7A 0.245(5) -0.076(3) 0.205(4) 0.064(8) Uani d PDU 0.148(10) A 2
H H7AA 0.1514 -0.0756 0.2271 0.096 Uiso calc PR 0.148(10) A 2
H H7AB 0.3222 -0.0931 0.2702 0.096 Uiso calc PR 0.148(10) A 2
H H7AC 0.2422 -0.1197 0.1441 0.096 Uiso calc PR 0.148(10) A 2
C C8 0.1870(7) 0.0204(4) 0.4199(5) 0.0593(15) Uani d . 1 . .
H H8A 0.0939 0.0208 0.3631 0.071 Uiso calc R 1 . .
H H8B 0.2190 -0.0442 0.4329 0.071 Uiso calc R 1 . .
C C9 0.1633(5) 0.0608(3) 0.5289(4) 0.0444(11) Uani d . 1 . .
C C10 0.0812(5) 0.1407(4) 0.5319(5) 0.0507(13) Uani d . 1 . .
C C11 0.0658(6) 0.1785(4) 0.6355(5) 0.0529(14) Uani d . 1 . .
H H11 0.0107 0.2328 0.6376 0.064 Uiso calc R 1 . .
C C12 0.1315(6) 0.1350(4) 0.7312(5) 0.0559(14) Uani d . 1 . .
H H12 0.1241 0.1603 0.8015 0.067 Uiso calc R 1 . .
C C13 0.2078(7) 0.0564(4) 0.7296(5) 0.0600(15) Uani d . 1 . .
H H13 0.2507 0.0263 0.7982 0.072 Uiso calc R 1 . .
C C14 0.2227(6) 0.0206(4) 0.6304(5) 0.0537(13) Uani d . 1 . .
H H14 0.2766 -0.0346 0.6311 0.064 Uiso calc R 1 . .
N N1 0.4537(4) 0.1344(3) 0.2742(3) 0.0370(8) Uani d . 1 . .
H H1 0.4889 0.1430 0.2140 0.044 Uiso calc R 1 A .
N N2 0.6226(5) 0.2309(3) 0.3875(4) 0.0559(12) Uani d . 1 . .
H H2A 0.6671 0.2412 0.3325 0.067 Uiso calc R 1 A .
H H2B 0.6545 0.2571 0.4535 0.067 Uiso calc R 1 . .

loop_
_atom_site_aniso_label
_atom_site_aniso_U_11
_atom_site_aniso_U_22
_atom_site_aniso_U_33
_atom_site_aniso_U_12
_atom_site_aniso_U_13
_atom_site_aniso_U_23
Br1 0.0529(3) 0.0666(4) 0.0289(3) -0.0152(2) 0.0142(2) 0.0046(2)
S1 0.0563(8) 0.0763(10) 0.0442(7) -0.0278(7) 0.0294(6) -0.0254(7)
Cl1 0.0602(9) 0.1074(14) 0.0811(12) 0.0073(9) 0.0117(8) 0.0524(10)
C1 0.043(3) 0.047(3) 0.042(3) -0.010(2) 0.019(2) -0.015(2)
C2 0.035(2) 0.049(3) 0.041(2) -0.011(2) 0.0145(19) -0.010(2)
C3 0.047(3) 0.056(3) 0.043(3) -0.015(2) 0.018(2) -0.015(2)
C4 0.048(3) 0.055(3) 0.034(2) -0.010(2) 0.0058(19) -0.008(2)
C5 0.123(7) 0.078(5) 0.055(4) -0.003(4) -0.017(4) 0.003(4)
C6 0.065(4) 0.083(5) 0.078(5) -0.013(3) 0.019(4) -0.044(4)
C7 0.067(4) 0.083(5) 0.054(4) -0.034(4) 0.019(3) -0.022(3)
C5A 0.062(9) 0.074(11) 0.068(12) 0.009(9) 0.006(8) -0.009(9)
C6A 0.063(10) 0.067(12) 0.052(11) -0.005(8) 0.019(8) -0.007(8)
C7A 0.070(12) 0.061(9) 0.062(12) -0.005(8) 0.015(9) -0.003(8)
C8 0.060(3) 0.070(4) 0.056(3) -0.024(3) 0.031(3) -0.012(3)
C9 0.038(2) 0.050(3) 0.052(3) -0.008(2) 0.027(2) -0.006(2)
C10 0.038(3) 0.062(3) 0.053(3) -0.010(2) 0.012(2) 0.022(3)
C11 0.049(3) 0.044(3) 0.075(4) 0.007(2) 0.033(3) 0.003(3)
C12 0.064(3) 0.064(4) 0.048(3) -0.002(3) 0.030(3) 0.001(3)
C13 0.061(3) 0.071(4) 0.051(3) 0.006(3) 0.019(3) 0.012(3)
C14 0.046(3) 0.051(3) 0.067(4) 0.008(2) 0.018(3) 0.006(3)
N1 0.039(2) 0.044(2) 0.0305(18) -0.0094(17) 0.0129(15) -0.0109(16)
N2 0.059(3) 0.068(3) 0.049(2) -0.034(2) 0.029(2) -0.029(2)

loop_
_atom_type_symbol
_atom_type_description
_atom_type_scat_dispersion_real
_atom_type_scat_dispersion_imag
_atom_type_scat_source
C C 0.0033 0.0016 'International Tables Vol C Tables 4.2.6.8 and 6.1.1.4'
H H 0.0000 0.0000 'International Tables Vol C Tables 4.2.6.8 and 6.1.1.4'
N N 0.0061 0.0033 'International Tables Vol C Tables 4.2.6.8 and 6.1.1.4'
S S 0.1246 0.1234 'International Tables Vol C Tables 4.2.6.8 and 6.1.1.4'
Cl Cl 0.1484 0.1585 'International Tables Vol C Tables 4.2.6.8 and 6.1.1.4'
Br Br -0.2901 2.4595 'International Tables Vol C Tables 4.2.6.8 and 6.1.1.4'

loop_
_geom_angle_atom_site_label_1
_geom_angle_atom_site_label_2
_geom_angle_atom_site_label_3
_geom_angle
C1 S1 C3 90.8(2)
N2 C1 N1 123.8(4)
N2 C1 S1 125.4(4)
N1 C1 S1 110.7(3)
C3 C2 N1 111.7(4)
C3 C2 C4 133.1(4)
N1 C2 C4 115.2(4)
C2 C3 C8 133.1(5)
C2 C3 S1 110.9(4)
C8 C3 S1 116.0(4)
C6A C4 C5 68(2)
C6A C4 C2 118.5(18)
C5 C4 C2 111.0(5)
C6A C4 C7 124.1(18)
C5 C4 C7 111.7(6)
C2 C4 C7 113.4(5)
C5 C4 C6 107.9(7)
C2 C4 C6 107.5(5)
C7 C4 C6 104.9(6)
C6A C4 C7A 114(2)
C5 C4 C7A 140.6(19)
C2 C4 C7A 102.4(17)
C6 C4 C7A 80.2(17)
C6A C4 C5A 115(2)
C5 C4 C5A 51.9(16)
C2 C4 C5A 103.4(16)
C7 C4 C5A 69.0(17)
C6 C4 C5A 148.1(16)
C7A C4 C5A 101(2)
C4 C5 H5A 109.5
C4 C5 H5B 109.5
H5A C5 H5B 109.5
C4 C5 H5C 109.5
H5A C5 H5C 109.5
H5B C5 H5C 109.5
C4 C6 H6A 109.5
C4 C6 H6B 109.5
H6A C6 H6B 109.5
C4 C6 H6C 109.5
H6A C6 H6C 109.5
H6B C6 H6C 109.5
C4 C7 H7A 109.5
C4 C7 H7B 109.5
H7A C7 H7B 109.5
C4 C7 H7C 109.5
H7A C7 H7C 109.5
H7B C7 H7C 109.5
C4 C5A H5AA 109.5
C4 C5A H5AB 109.5
H5AA C5A H5AB 109.5
C4 C5A H5AC 109.5
H5AA C5A H5AC 109.5
H5AB C5A H5AC 109.5
C4 C6A H6AA 109.5
C4 C6A H6AB 109.5
H6AA C6A H6AB 109.5
C4 C6A H6AC 109.5
H6AA C6A H6AC 109.5
H6AB C6A H6AC 109.5
C4 C7A H7AA 109.5
C4 C7A H7AB 109.5
H7AA C7A H7AB 109.5
C4 C7A H7AC 109.5
H7AA C7A H7AC 109.5
H7AB C7A H7AC 109.5
C9 C8 C3 112.1(4)
C9 C8 H8A 109.2
C3 C8 H8A 109.2
C9 C8 H8B 109.2
C3 C8 H8B 109.2
H8A C8 H8B 107.9
C14 C9 C10 116.6(5)
C14 C9 C8 121.0(5)
C10 C9 C8 122.4(5)
C9 C10 C11 120.9(5)
C9 C10 Cl1 119.5(4)
C11 C10 Cl1 119.6(4)
C12 C11 C10 118.1(5)
C12 C11 H11 121.0
C10 C11 H11 121.0
C11 C12 C13 121.8(5)
C11 C12 H12 119.1
C13 C12 H12 119.1
C14 C13 C12 120.0(6)
C14 C13 H13 120.0
C12 C13 H13 120.0
C13 C14 C9 122.7(5)
C13 C14 H14 118.7
C9 C14 H14 118.7
C1 N1 C2 115.9(4)
C1 N1 H1 122.1
C2 N1 H1 122.1
C1 N2 H2A 120.0
C1 N2 H2B 120.0
H2A N2 H2B 120.0

loop_
_geom_bond_atom_site_label_1
_geom_bond_atom_site_label_2
_geom_bond_distance
S1 C1 1.727(5)
S1 C3 1.768(5)
Cl1 C10 1.717(5)
C1 N2 1.314(6)
C1 N1 1.329(6)
C2 C3 1.349(6)
C2 N1 1.407(6)
C2 C4 1.516(6)
C3 C8 1.515(7)
C4 C6A 1.33(3)
C4 C5 1.502(9)
C4 C7 1.525(8)
C4 C6 1.568(9)
C4 C7A 1.61(3)
C4 C5A 1.64(3)
C5 H5A 0.9800
C5 H5B 0.9800
C5 H5C 0.9800
C6 H6A 0.9800
C6 H6B 0.9800
C6 H6C 0.9800
C7 H7A 0.9800
C7 H7B 0.9800
C7 H7C 0.9800
C5A H5AA 0.9800
C5A H5AB 0.9800
C5A H5AC 0.9800
C6A H6AA 0.9800
C6A H6AB 0.9800
C6A H6AC 0.9800
C7A H7AA 0.9800
C7A H7AB 0.9800
C7A H7AC 0.9800
C8 C9 1.514(7)
C8 H8A 0.9900
C8 H8B 0.9900
C9 C14 1.369(8)
C9 C10 1.403(8)
C10 C11 1.415(8)
C11 C12 1.349(8)
C11 H11 0.9500
C12 C13 1.355(8)
C12 H12 0.9500
C13 C14 1.353(8)
C13 H13 0.9500
C14 H14 0.9500
N1 H1 0.8800
N2 H2A 0.8800
N2 H2B 0.8800

loop_
_geom_hbond_atom_site_label_D
_geom_hbond_atom_site_label_H
_geom_hbond_atom_site_label_A
_geom_hbond_site_symmetry_A
_geom_hbond_distance_DH
_geom_hbond_distance_HA
_geom_hbond_distance_DA
_geom_hbond_angle_DHA
N2 H2B Br1 4_566 0.88 2.36 3.232(4) 168.8
N2 H2A Br1 . 0.88 2.54 3.314(4) 146.9
N1 H1 Br1 . 0.88 2.50 3.262(4) 145.6

loop_
_geom_torsion_atom_site_label_1
_geom_torsion_atom_site_label_2
_geom_torsion_atom_site_label_3
_geom_torsion_atom_site_label_4
_geom_torsion
C3 S1 C1 N2 -177.2(5)
C3 S1 C1 N1 0.5(4)
N1 C2 C3 C8 -177.7(6)
C4 C2 C3 C8 0.9(11)
N1 C2 C3 S1 -0.3(6)
C4 C2 C3 S1 178.3(5)
C1 S1 C3 C2 -0.1(5)
C1 S1 C3 C8 177.8(5)
C3 C2 C4 C6A -165(2)
N1 C2 C4 C6A 14(2)
C3 C2 C4 C5 119.8(8)
N1 C2 C4 C5 -61.6(7)
C3 C2 C4 C7 -6.8(10)
N1 C2 C4 C7 171.7(6)
C3 C2 C4 C6 -122.3(7)
N1 C2 C4 C6 56.2(7)
C3 C2 C4 C7A -38.8(19)
N1 C2 C4 C7A 139.8(18)
C3 C2 C4 C5A 65.8(19)
N1 C2 C4 C5A -115.6(18)
C2 C3 C8 C9 -165.2(6)
S1 C3 C8 C9 17.5(7)
C3 C8 C9 C14 -102.7(6)
C3 C8 C9 C10 76.8(7)
C14 C9 C10 C11 1.9(7)
C8 C9 C10 C11 -177.6(5)
C14 C9 C10 Cl1 -177.7(4)
C8 C9 C10 Cl1 2.8(7)
C9 C10 C11 C12 -0.4(8)
Cl1 C10 C11 C12 179.3(4)
C10 C11 C12 C13 -1.5(9)
C11 C12 C13 C14 1.7(9)
C12 C13 C14 C9 0.0(9)
C10 C9 C14 C13 -1.7(8)
C8 C9 C14 C13 177.8(5)
N2 C1 N1 C2 177.0(5)
S1 C1 N1 C2 -0.8(6)
C3 C2 N1 C1 0.7(7)
C4 C2 N1 C1 -178.2(4)
